data_4315630
loop_
_publ_author_name
'Hemamala I. Karunadasa'
'Kristine D. Arquero'
'Louise A. Berben'
'Jeffrey R. Long'

_publ_contact_author
;
        Jeffrey R. Long
        Department of Chemistry
        University of California, Berkeley
        United States of America
;
_publ_contact_author_email jrlong@berkeley.edu
_publ_contact_author_fax '510 642-8369'
_publ_contact_author_phone '510 642-0860'
_publ_section_title
;
 Enhancing the Magnetic Anisotropy of Cyano-Ligated Chromium(II) and
 Chromium(III) Complexes via Heavy Halide Ligand Effects
;
_journal_name_full 'Inorganic Chemistry'
_journal_page_first 4738
_journal_page_last 4740
_journal_paper_doi 10.1021/ic1002995
_journal_volume 49
_journal_year 2010
_chemical_formula_sum 'C68 H138 Cl4 Cr4 N12 P16'
_chemical_formula_weight 1969.22
_chemical_name_systematic
; 
 ? 
;
_space_group_IT_number 14
_symmetry_cell_setting monoclinic
_symmetry_space_group_name_Hall '-P 2yn'
_symmetry_space_group_name_H-M 'P 1 21/n 1'
_atom_sites_solution_hydrogens geom
_atom_sites_solution_primary direct
_atom_sites_solution_secondary difmap
_audit_creation_method SHELXL-97
_cell_angle_alpha 90.00
_cell_angle_beta 112.330(2)
_cell_angle_gamma 90.00
_cell_formula_units_Z 2
_cell_length_a 17.3920(18)
_cell_length_b 18.775(2)
_cell_length_c 17.4334(18)
_cell_measurement_reflns_used 4865
_cell_measurement_temperature 157(2)
_cell_measurement_theta_max 52.703
_cell_measurement_theta_min 4.727
_cell_volume 5265.7(10)
_computing_cell_refinement 'Bruker SAINT v6.36'
_computing_data_collection 'Bruker SMART v5.054d'
_computing_data_reduction 'Bruker SAINT v6.36'
_computing_structure_refinement 'SHELXL-97 (Sheldrick, 1997)'
_computing_structure_solution 'SHELXS-97 (Sheldrick, 1990)'
_diffrn_ambient_temperature 157(2)
_diffrn_detector_area_resol_mean 0
_diffrn_measured_fraction_theta_full 0.993
_diffrn_measured_fraction_theta_max 0.993
_diffrn_measurement_device_type 'Bruker SMART CCD'
_diffrn_measurement_method \w/2\q-scans
_diffrn_radiation_monochromator graphite
_diffrn_radiation_source 'fine-focus sealed tube'
_diffrn_radiation_type MoK\a
_diffrn_radiation_wavelength 0.71073
_diffrn_reflns_av_R_equivalents 0.0408
_diffrn_reflns_av_sigmaI/netI 0.0593
_diffrn_reflns_limit_h_max 20
_diffrn_reflns_limit_h_min -21
_diffrn_reflns_limit_k_max 23
_diffrn_reflns_limit_k_min -15
_diffrn_reflns_limit_l_max 21
_diffrn_reflns_limit_l_min -21
_diffrn_reflns_number 33547
_diffrn_reflns_theta_full 26.37
_diffrn_reflns_theta_max 26.37
_diffrn_reflns_theta_min 2.36
_diffrn_standards_interval_count 0
_diffrn_standards_interval_time 0
_diffrn_standards_number 0
_exptl_absorpt_coefficient_mu 0.786
_exptl_absorpt_correction_T_max 1.00
_exptl_absorpt_correction_T_min 0.827764
_exptl_absorpt_correction_type empirical
_exptl_absorpt_process_details 'Blessing, 1995'
_exptl_crystal_colour brown
_exptl_crystal_density_diffrn 1.242
_exptl_crystal_density_method 'not measured'
_exptl_crystal_description parallelepiped
_exptl_crystal_F_000 2068
_exptl_crystal_size_max 0.41
_exptl_crystal_size_mid 0.15
_exptl_crystal_size_min 0.05
_refine_diff_density_max 1.111
_refine_diff_density_min -0.639
_refine_diff_density_rms 0.102
_refine_ls_extinction_method none
_refine_ls_goodness_of_fit_ref 1.220
_refine_ls_hydrogen_treatment constr
_refine_ls_matrix_type full
_refine_ls_number_parameters 541
_refine_ls_number_reflns 10696
_refine_ls_number_restraints 0
_refine_ls_restrained_S_all 1.220
_refine_ls_R_factor_all 0.1092
_refine_ls_R_factor_gt 0.0866
_refine_ls_shift/su_max 0.011
_refine_ls_shift/su_mean 0.001
_refine_ls_structure_factor_coef Fsqd
_refine_ls_weighting_details 'calc w=1/[\s^2^(Fo^2^)+(0.0000P)^2^+37.3890P] where P=(Fo^2^+2Fc^2^)/3'
_refine_ls_weighting_scheme calc
_refine_ls_wR_factor_gt 0.2011
_refine_ls_wR_factor_ref 0.2093
_reflns_number_gt 8131
_reflns_number_total 10696
_reflns_threshold_expression >2sigma(I)
_cod_data_source_file ic1002995_si_002_2.cif
_cod_data_source_block lab80c
_cod_depositor_comments
;
The following automatic conversions were performed:

'_symmetry_cell_setting' value 'Monoclinic' changed to 'monoclinic'
according to the built-in table from CIF Core dictionary named
'cif_core.dic' version 2.4.1 from 2010-06-29.

Automatic conversion script
Id: cif_fix_values 1646 2011-03-28 12:23:43Z adriana 
;
_cod_original_cell_volume 5265.8(10)
_cod_database_code 4315630

loop_
_symmetry_equiv_pos_as_xyz
'x, y, z'
'-x+1/2, y+1/2, -z+1/2'
'-x, -y, -z'
'x-1/2, -y-1/2, z-1/2'

loop_
_atom_site_label
_atom_site_type_symbol
_atom_site_fract_x
_atom_site_fract_y
_atom_site_fract_z
_atom_site_U_iso_or_equiv
_atom_site_adp_type
_atom_site_occupancy
_atom_site_symmetry_multiplicity
_atom_site_calc_flag
_atom_site_refinement_flags
_atom_site_disorder_assembly
_atom_site_disorder_group
Cr1 Cr 0.5000 0.5000 0.5000 0.0246(3) Uani 1 2 d S . .
Cr2 Cr 0.0000 0.5000 0.5000 0.0216(3) Uani 1 2 d S . .
Cr3 Cr 0.5000 0.5000 1.0000 0.0237(3) Uani 1 2 d S . .
Cr4 Cr 0.0000 0.5000 1.0000 0.0230(3) Uani 1 2 d S . .
P1 P 0.37468(10) 0.45022(10) 0.49648(11) 0.0319(4) Uani 1 1 d . . .
P2 P 0.58934(10) 0.42093(10) 0.59790(11) 0.0332(4) Uani 1 1 d . . .
P3 P 0.01635(10) 0.44296(8) 0.62612(9) 0.0258(3) Uani 1 1 d . . .
P4 P 0.09018(10) 0.58483(8) 0.58886(9) 0.0252(3) Uani 1 1 d . . .
P5 P 0.50190(10) 0.57274(9) 0.89021(10) 0.0274(4) Uani 1 1 d . . .
P6 P 0.38830(10) 0.44584(9) 0.89358(10) 0.0283(4) Uani 1 1 d . . .
P7 P -0.10681(10) 0.55723(9) 0.89112(10) 0.0316(4) Uani 1 1 d . . .
P8 P 0.10981(10) 0.57655(9) 1.00553(10) 0.0281(4) Uani 1 1 d . . .
C43 C 0.3554(5) 0.4359(5) 0.5899(5) 0.056(2) Uani 1 1 d . . .
H1A H 0.3801 0.4737 0.6285 0.084 Uiso 1 1 calc R . .
H1B H 0.3792 0.3912 0.6143 0.084 Uiso 1 1 calc R . .
H1C H 0.2965 0.4350 0.5767 0.084 Uiso 1 1 calc R . .
C69 C 0.3238(9) 0.3793(7) 0.4266(9) 0.032(3) Uiso 0.50 1 d P . .
C69A C 0.3527(12) 0.3526(11) 0.4576(12) 0.062(5) Uiso 0.50 1 d P . .
C87 C 0.5969(5) 0.4207(4) 0.7049(4) 0.0447(18) Uani 1 1 d . . .
H3A H 0.5490 0.3976 0.7080 0.067 Uiso 1 1 calc R . .
H3B H 0.5996 0.4689 0.7242 0.067 Uiso 1 1 calc R . .
H3C H 0.6462 0.3957 0.7388 0.067 Uiso 1 1 calc R . .
C67 C 0.5800(6) 0.3257(4) 0.5763(5) 0.052(2) Uani 1 1 d . . .
H4A H 0.6302 0.3022 0.6109 0.078 Uiso 1 1 calc R . .
H4B H 0.5709 0.3178 0.5191 0.078 Uiso 1 1 calc R . .
H4C H 0.5340 0.3070 0.5875 0.078 Uiso 1 1 calc R . .
C79 C 0.0621(7) 0.3543(4) 0.6505(6) 0.071(3) Uani 1 1 d . . .
H7A H 0.1163 0.3546 0.6480 0.106 Uiso 1 1 calc R . .
H7B H 0.0274 0.3206 0.6111 0.106 Uiso 1 1 calc R . .
H7C H 0.0668 0.3410 0.7053 0.106 Uiso 1 1 calc R . .
C98 C -0.0731(5) 0.4328(5) 0.6532(4) 0.051(2) Uani 1 1 d . . .
H8A H -0.1044 0.3919 0.6253 0.077 Uiso 1 1 calc R . .
H8B H -0.1073 0.4745 0.6366 0.077 Uiso 1 1 calc R . .
H8C H -0.0553 0.4265 0.7120 0.077 Uiso 1 1 calc R . .
C9 C 0.0708(4) 0.6810(3) 0.5750(5) 0.0400(17) Uani 1 1 d . . .
H9A H 0.1039 0.7055 0.6250 0.060 Uiso 1 1 calc R . .
H9B H 0.0130 0.6904 0.5626 0.060 Uiso 1 1 calc R . .
H9C H 0.0852 0.6976 0.5301 0.060 Uiso 1 1 calc R . .
C10 C 0.1997(4) 0.5806(4) 0.6052(4) 0.0365(15) Uani 1 1 d . . .
H10A H 0.2065 0.5921 0.5545 0.055 Uiso 1 1 calc R . .
H10B H 0.2203 0.5334 0.6224 0.055 Uiso 1 1 calc R . .
H10C H 0.2303 0.6141 0.6474 0.055 Uiso 1 1 calc R . .
C13 C 0.4837(5) 0.6680(4) 0.8948(5) 0.049(2) Uani 1 1 d . . .
H13A H 0.4356 0.6753 0.9083 0.074 Uiso 1 1 calc R . .
H13B H 0.4745 0.6892 0.8420 0.074 Uiso 1 1 calc R . .
H13C H 0.5312 0.6896 0.9366 0.074 Uiso 1 1 calc R . .
C14 C 0.5918(4) 0.5714(4) 0.8608(4) 0.0405(16) Uani 1 1 d . . .
H14A H 0.6111 0.5233 0.8623 0.061 Uiso 1 1 calc R . .
H14B H 0.6353 0.6001 0.8989 0.061 Uiso 1 1 calc R . .
H14C H 0.5764 0.5901 0.8058 0.061 Uiso 1 1 calc R . .
C15 C 0.4124(6) 0.3698(5) 0.8427(5) 0.062(2) Uani 1 1 d . . .
H15A H 0.3664 0.3602 0.7917 0.093 Uiso 1 1 calc R . .
H15B H 0.4226 0.3289 0.8783 0.093 Uiso 1 1 calc R . .
H15C H 0.4611 0.3799 0.8311 0.093 Uiso 1 1 calc R . .
C16 C 0.2938(4) 0.4186(5) 0.9071(5) 0.052(2) Uani 1 1 d . . .
H16A H 0.2523 0.4058 0.8543 0.078 Uiso 1 1 calc R . .
H16B H 0.2738 0.4572 0.9305 0.078 Uiso 1 1 calc R . .
H16C H 0.3055 0.3783 0.9436 0.078 Uiso 1 1 calc R . .
C19 C -0.0939(6) 0.5862(6) 0.7984(5) 0.067(3) Uani 1 1 d . . .
H19A H -0.0849 0.5456 0.7694 0.100 Uiso 1 1 calc R . .
H19B H -0.0469 0.6175 0.8130 0.100 Uiso 1 1 calc R . .
H19C H -0.1430 0.6110 0.7634 0.100 Uiso 1 1 calc R . .
C20 C -0.1601(7) 0.6293(5) 0.9148(6) 0.078(3) Uani 1 1 d . . .
H20A H -0.1762 0.6161 0.9598 0.116 Uiso 1 1 calc R . .
H20B H -0.2087 0.6407 0.8669 0.116 Uiso 1 1 calc R . .
H20C H -0.1242 0.6701 0.9304 0.116 Uiso 1 1 calc R . .
C21 C 0.1438(5) 0.5793(4) 0.9189(5) 0.0427(17) Uani 1 1 d . . .
H21A H 0.1415 0.5322 0.8966 0.064 Uiso 1 1 calc R . .
H21B H 0.1999 0.5967 0.9378 0.064 Uiso 1 1 calc R . .
H21C H 0.1081 0.6104 0.8767 0.064 Uiso 1 1 calc R . .
C22 C 0.1015(5) 0.6715(4) 1.0231(5) 0.051(2) Uani 1 1 d . . .
H22A H 0.0792 0.6780 1.0652 0.076 Uiso 1 1 calc R . .
H22B H 0.0653 0.6935 0.9725 0.076 Uiso 1 1 calc R . .
H22C H 0.1555 0.6930 1.0407 0.076 Uiso 1 1 calc R . .
C31 C 0.6983(5) 0.4391(5) 0.6106(7) 0.077(3) Uani 1 1 d . . .
C11 C 0.0888(5) 0.5715(4) 0.6929(4) 0.049(2) Uani 1 1 d . . .
H11A H 0.1362 0.5952 0.7338 0.058 Uiso 1 1 calc R . .
H11B H 0.0387 0.5924 0.6953 0.058 Uiso 1 1 calc R . .
C12 C 0.0915(5) 0.4941(4) 0.7130(4) 0.049(2) Uani 1 1 d . . .
H12A H 0.0788 0.4876 0.7621 0.059 Uiso 1 1 calc R . .
H12B H 0.1471 0.4760 0.7250 0.059 Uiso 1 1 calc R . .
C17 C 0.4183(5) 0.5453(5) 0.7929(4) 0.051(2) Uani 1 1 d . . .
H17A H 0.3979 0.5866 0.7577 0.061 Uiso 1 1 calc R . .
H17B H 0.4404 0.5120 0.7639 0.061 Uiso 1 1 calc R . .
C18 C 0.3469(5) 0.5106(4) 0.8084(5) 0.0452(18) Uani 1 1 d . . .
H18A H 0.3106 0.4867 0.7585 0.054 Uiso 1 1 calc R . .
H18B H 0.3148 0.5467 0.8229 0.054 Uiso 1 1 calc R . .
C23 C 0.2065(4) 0.5503(4) 1.0912(5) 0.049(2) Uani 1 1 d . . .
H23A H 0.2406 0.5229 1.0690 0.059 Uiso 1 1 calc R . .
H23B H 0.2372 0.5928 1.1168 0.059 Uiso 1 1 calc R . .
C24 C 0.1914(5) 0.5085(5) 1.1536(6) 0.075(3) Uani 1 1 d . . .
H24A H 0.1771 0.5401 1.1902 0.090 Uiso 1 1 calc R . .
H24B H 0.2420 0.4835 1.1867 0.090 Uiso 1 1 calc R . .
C50 C -0.0244(6) 0.7487(4) 0.7330(5) 0.0478(19) Uani 1 1 d . . .
C51 C 0.2316(6) 0.2420(4) 0.9740(6) 0.0496(19) Uani 1 1 d . . .
C52 C 0.2613(5) 0.7363(4) 0.8283(5) 0.0477(19) Uani 1 1 d . . .
C53 C -0.1751(6) 0.2628(5) 0.7618(5) 0.052(2) Uani 1 1 d . . .
C54 C -0.1000(5) 0.7499(5) 0.6592(5) 0.056(2) Uani 1 1 d . . .
H54A H -0.1062 0.7053 0.6305 0.084 Uiso 1 1 calc R . .
H54B H -0.0970 0.7879 0.6235 0.084 Uiso 1 1 calc R . .
H54C H -0.1468 0.7573 0.6747 0.084 Uiso 1 1 calc R . .
C55 C 0.1577(5) 0.2454(5) 0.8971(5) 0.056(2) Uani 1 1 d . . .
H55A H 0.1296 0.2898 0.8946 0.084 Uiso 1 1 calc R . .
H55B H 0.1210 0.2068 0.8957 0.084 Uiso 1 1 calc R . .
H55C H 0.1741 0.2418 0.8505 0.084 Uiso 1 1 calc R . .
C56 C 0.2597(5) 0.7511(4) 0.9091(5) 0.052(2) Uani 1 1 d . . .
H56A H 0.2908 0.7152 0.9476 0.078 Uiso 1 1 calc R . .
H56B H 0.2032 0.7509 0.9054 0.078 Uiso 1 1 calc R . .
H56C H 0.2840 0.7970 0.9277 0.078 Uiso 1 1 calc R . .
C57 C -0.0943(5) 0.2536(5) 0.7586(5) 0.054(2) Uani 1 1 d . . .
H57A H -0.0999 0.2480 0.7020 0.082 Uiso 1 1 calc R . .
H57B H -0.0683 0.2120 0.7897 0.082 Uiso 1 1 calc R . .
H57C H -0.0607 0.2946 0.7821 0.082 Uiso 1 1 calc R . .
N50 N 0.0342(5) 0.7481(4) 0.7915(5) 0.067(2) Uani 1 1 d . . .
N51 N 0.2892(5) 0.2393(4) 1.0329(5) 0.066(2) Uani 1 1 d . . .
N52 N 0.2623(5) 0.7261(5) 0.7652(5) 0.082(3) Uani 1 1 d . . .
N53 N -0.2393(6) 0.2682(6) 0.7648(5) 0.094(3) Uani 1 1 d . . .
Cl2 Cl 0.1134(6) 0.4295(4) 0.4917(6) 0.0350(18) Uani 0.50 1 d P . .
Cl1 Cl 0.5010(5) 0.4213(4) 0.3895(5) 0.0337(17) Uani 0.50 1 d P . .
Cl4 Cl 0.0239(3) 0.4259(3) 0.8956(3) 0.0366(10) Uani 0.50 1 d P . .
Cl3 Cl 0.3966(7) 0.5787(8) 1.0182(10) 0.038(2) Uani 0.50 1 d P . .
N4 N 0.0326(8) 0.3996(7) 0.8668(8) 0.033(3) Uani 0.50 1 d P . .
N1 N 0.5058(10) 0.3937(8) 0.3620(10) 0.040(4) Uani 0.50 1 d P . .
N3 N 0.3685(11) 0.6079(8) 1.0243(10) 0.043(4) Uani 0.50 1 d P . .
N2 N 0.1389(10) 0.4014(8) 0.4834(10) 0.043(4) Uani 0.50 1 d P . .
C76 C 0.2948(8) 0.5264(7) 0.4595(8) 0.028(3) Uiso 0.50 1 d P . .
C76A C 0.2863(11) 0.4931(10) 0.4152(11) 0.055(4) Uiso 0.50 1 d P . .
C1 C 0.505(2) 0.430(2) 0.4138(18) 0.046(11) Uani 0.50 1 d P . .
C2 C 0.0891(19) 0.433(2) 0.491(2) 0.044(11) Uani 0.50 1 d P . .
C3 C 0.419(3) 0.569(3) 1.016(4) 0.032(9) Uani 0.50 1 d P . .
C4 C 0.0223(11) 0.4379(10) 0.9199(10) 0.021(4) Uiso 0.50 1 d P . .

loop_
_atom_site_aniso_label
_atom_site_aniso_U_11
_atom_site_aniso_U_22
_atom_site_aniso_U_33
_atom_site_aniso_U_23
_atom_site_aniso_U_13
_atom_site_aniso_U_12
Cr1 0.0187(7) 0.0239(7) 0.0317(7) 0.0004(6) 0.0100(6) -0.0002(5)
Cr2 0.0267(7) 0.0185(6) 0.0202(6) 0.0005(5) 0.0094(5) -0.0019(5)
Cr3 0.0258(7) 0.0201(6) 0.0217(7) 0.0013(5) 0.0051(5) -0.0013(5)
Cr4 0.0224(7) 0.0214(6) 0.0234(7) 0.0014(5) 0.0067(5) -0.0022(5)
P1 0.0229(8) 0.0383(9) 0.0349(9) -0.0011(7) 0.0114(7) -0.0078(7)
P2 0.0242(8) 0.0369(9) 0.0384(9) 0.0069(8) 0.0118(7) 0.0051(7)
P3 0.0318(8) 0.0226(7) 0.0226(7) 0.0044(6) 0.0100(6) -0.0006(6)
P4 0.0301(8) 0.0243(8) 0.0224(7) -0.0022(6) 0.0113(6) -0.0060(6)
P5 0.0261(8) 0.0277(8) 0.0255(8) 0.0043(6) 0.0064(6) -0.0014(6)
P6 0.0295(8) 0.0239(8) 0.0270(8) -0.0011(6) 0.0057(7) -0.0025(6)
P7 0.0260(8) 0.0359(9) 0.0300(8) 0.0072(7) 0.0073(7) 0.0023(7)
P8 0.0285(8) 0.0291(8) 0.0263(8) -0.0026(7) 0.0099(7) -0.0075(7)
C43 0.038(4) 0.090(7) 0.046(4) -0.005(4) 0.021(4) -0.028(4)
C87 0.047(4) 0.043(4) 0.034(4) -0.003(3) 0.005(3) -0.001(3)
C67 0.070(6) 0.037(4) 0.048(5) 0.005(3) 0.021(4) 0.012(4)
C79 0.120(9) 0.043(5) 0.061(6) 0.027(4) 0.047(6) 0.042(5)
C98 0.038(4) 0.085(6) 0.032(4) 0.023(4) 0.014(3) 0.001(4)
C9 0.041(4) 0.024(3) 0.053(4) -0.005(3) 0.015(3) -0.001(3)
C10 0.032(4) 0.029(3) 0.045(4) -0.003(3) 0.012(3) -0.003(3)
C13 0.068(5) 0.027(4) 0.060(5) 0.012(3) 0.032(4) 0.006(4)
C14 0.038(4) 0.048(4) 0.041(4) 0.005(3) 0.021(3) -0.001(3)
C15 0.065(6) 0.049(5) 0.058(5) -0.027(4) 0.008(4) -0.001(4)
C16 0.029(4) 0.073(6) 0.045(4) 0.006(4) 0.004(3) -0.010(4)
C19 0.060(6) 0.103(8) 0.033(4) 0.024(5) 0.012(4) 0.017(5)
C20 0.084(7) 0.075(7) 0.064(6) -0.003(5) 0.016(5) 0.044(6)
C21 0.044(4) 0.047(4) 0.046(4) -0.008(3) 0.026(3) -0.009(3)
C22 0.061(5) 0.033(4) 0.063(5) -0.014(4) 0.030(4) -0.014(4)
C31 0.025(4) 0.079(7) 0.128(9) 0.058(6) 0.030(5) 0.015(4)
C11 0.070(5) 0.054(5) 0.026(3) -0.017(3) 0.022(4) -0.033(4)
C12 0.059(5) 0.056(5) 0.024(3) 0.002(3) 0.005(3) -0.020(4)
C17 0.051(5) 0.060(5) 0.028(4) 0.007(3) 0.001(3) -0.017(4)
C18 0.043(4) 0.044(4) 0.038(4) 0.011(3) 0.003(3) -0.002(3)
C23 0.029(4) 0.056(5) 0.046(4) 0.019(4) -0.004(3) -0.012(3)
C24 0.040(5) 0.085(7) 0.069(6) 0.036(5) -0.014(4) -0.026(5)
C50 0.058(5) 0.040(4) 0.055(5) 0.007(4) 0.033(4) 0.006(4)
C51 0.055(5) 0.044(4) 0.060(5) -0.006(4) 0.034(4) 0.001(4)
C52 0.036(4) 0.044(4) 0.056(5) -0.007(4) 0.010(4) -0.010(3)
C53 0.054(5) 0.062(5) 0.037(4) 0.002(4) 0.013(4) 0.008(4)
C54 0.060(5) 0.051(5) 0.063(5) 0.008(4) 0.031(4) -0.006(4)
C55 0.056(5) 0.060(5) 0.058(5) 0.007(4) 0.029(4) 0.003(4)
C56 0.055(5) 0.041(4) 0.060(5) -0.004(4) 0.023(4) -0.006(4)
C57 0.059(5) 0.055(5) 0.052(5) 0.000(4) 0.025(4) 0.000(4)
N50 0.070(5) 0.063(5) 0.069(5) 0.012(4) 0.029(5) 0.006(4)
N51 0.064(5) 0.070(5) 0.066(5) -0.008(4) 0.027(5) 0.005(4)
N52 0.061(5) 0.119(8) 0.061(5) -0.030(5) 0.016(4) -0.022(5)
N53 0.060(6) 0.157(10) 0.059(5) 0.007(6) 0.018(5) 0.006(6)
Cl2 0.033(5) 0.024(3) 0.048(3) 0.004(2) 0.017(3) -0.007(2)
Cl1 0.035(3) 0.032(3) 0.031(5) 0.005(3) 0.009(3) 0.007(2)
Cl4 0.041(2) 0.040(3) 0.033(3) -0.009(2) 0.019(2) -0.0132(19)
Cl3 0.038(7) 0.038(3) 0.041(3) 0.000(2) 0.017(5) 0.001(4)
N4 0.048(8) 0.033(7) 0.022(6) -0.016(5) 0.017(5) 0.001(6)
N1 0.050(8) 0.032(9) 0.046(10) -0.001(7) 0.027(7) -0.005(7)
N3 0.050(10) 0.028(8) 0.058(9) -0.003(7) 0.027(7) 0.003(7)
N2 0.033(8) 0.029(8) 0.067(10) -0.006(7) 0.018(7) 0.007(7)
C1 0.029(9) 0.09(2) 0.015(14) 0.009(12) 0.001(9) -0.032(11)
C2 0.025(18) 0.09(2) 0.021(9) -0.020(9) 0.006(10) -0.021(12)
C3 0.02(2) 0.05(2) 0.028(9) 0.005(14) 0.014(14) -0.022(15)

loop_
_atom_type_symbol
_atom_type_description
_atom_type_scat_dispersion_real
_atom_type_scat_dispersion_imag
_atom_type_scat_source
C C 0.0033 0.0016 'International Tables Vol C Tables 4.2.6.8 and 6.1.1.4'
H H 0.0000 0.0000 'International Tables Vol C Tables 4.2.6.8 and 6.1.1.4'
N N 0.0061 0.0033 'International Tables Vol C Tables 4.2.6.8 and 6.1.1.4'
P P 0.1023 0.0942 'International Tables Vol C Tables 4.2.6.8 and 6.1.1.4'
Cl Cl 0.1484 0.1585 'International Tables Vol C Tables 4.2.6.8 and 6.1.1.4'
Cr Cr 0.3209 0.6236 'International Tables Vol C Tables 4.2.6.8 and 6.1.1.4'

loop_
_geom_angle_atom_site_label_1
_geom_angle_atom_site_label_2
_geom_angle_atom_site_label_3
_geom_angle
_geom_angle_site_symmetry_1
_geom_angle_site_symmetry_3
_geom_angle_publ_flag
C1 Cr1 C1 180.000(7) . 3_666 ?
C1 Cr1 P2 94.1(10) . 3_666 ?
C1 Cr1 P2 85.9(10) 3_666 3_666 ?
C1 Cr1 P2 85.9(10) . . ?
C1 Cr1 P2 94.1(10) 3_666 . ?
P2 Cr1 P2 180.0 3_666 . ?
C1 Cr1 P1 88.5(11) . 3_666 ?
C1 Cr1 P1 91.5(11) 3_666 3_666 ?
P2 Cr1 P1 96.80(6) 3_666 3_666 ?
P2 Cr1 P1 83.20(6) . 3_666 ?
C1 Cr1 P1 91.5(11) . . ?
C1 Cr1 P1 88.5(11) 3_666 . ?
P2 Cr1 P1 83.20(6) 3_666 . ?
P2 Cr1 P1 96.80(6) . . ?
P1 Cr1 P1 180.00(8) 3_666 . ?
C1 Cr1 Cl1 176.4(12) . 3_666 ?
C1 Cr1 Cl1 3.6(12) 3_666 3_666 ?
P2 Cr1 Cl1 89.41(15) 3_666 3_666 ?
P2 Cr1 Cl1 90.59(15) . 3_666 ?
P1 Cr1 Cl1 91.3(2) 3_666 3_666 ?
P1 Cr1 Cl1 88.7(2) . 3_666 ?
C1 Cr1 Cl1 3.6(12) . . ?
C1 Cr1 Cl1 176.4(12) 3_666 . ?
P2 Cr1 Cl1 90.59(15) 3_666 . ?
P2 Cr1 Cl1 89.41(15) . . ?
P1 Cr1 Cl1 88.7(2) 3_666 . ?
P1 Cr1 Cl1 91.3(2) . . ?
Cl1 Cr1 Cl1 180.000(1) 3_666 . ?
C2 Cr2 C2 180.0(19) 3_566 . ?
C2 Cr2 P4 97.5(9) 3_566 3_566 ?
C2 Cr2 P4 82.5(9) . 3_566 ?
C2 Cr2 P4 82.5(9) 3_566 . ?
C2 Cr2 P4 97.5(9) . . ?
P4 Cr2 P4 180.00(6) 3_566 . ?
C2 Cr2 P3 88.1(10) 3_566 3_566 ?
C2 Cr2 P3 91.9(10) . 3_566 ?
P4 Cr2 P3 83.10(5) 3_566 3_566 ?
P4 Cr2 P3 96.90(5) . 3_566 ?
C2 Cr2 P3 91.9(10) 3_566 . ?
C2 Cr2 P3 88.1(10) . . ?
P4 Cr2 P3 96.90(5) 3_566 . ?
P4 Cr2 P3 83.10(5) . . ?
P3 Cr2 P3 180.0 3_566 . ?
C2 Cr2 Cl2 4.9(11) 3_566 3_566 ?
C2 Cr2 Cl2 175.1(11) . 3_566 ?
P4 Cr2 Cl2 93.12(19) 3_566 3_566 ?
P4 Cr2 Cl2 86.88(19) . 3_566 ?
P3 Cr2 Cl2 89.71(19) 3_566 3_566 ?
P3 Cr2 Cl2 90.29(19) . 3_566 ?
C2 Cr2 Cl2 175.1(11) 3_566 . ?
C2 Cr2 Cl2 4.9(11) . . ?
P4 Cr2 Cl2 86.88(19) 3_566 . ?
P4 Cr2 Cl2 93.12(19) . . ?
P3 Cr2 Cl2 90.29(19) 3_566 . ?
P3 Cr2 Cl2 89.71(19) . . ?
Cl2 Cr2 Cl2 180.0(4) 3_566 . ?
C3 Cr3 C3 180(3) . 3_667 ?
C3 Cr3 P6 88.6(17) . . ?
C3 Cr3 P6 91.4(17) 3_667 . ?
C3 Cr3 P6 91.4(17) . 3_667 ?
C3 Cr3 P6 88.6(17) 3_667 3_667 ?
P6 Cr3 P6 180.0 . 3_667 ?
C3 Cr3 P5 88.4(16) . . ?
C3 Cr3 P5 91.6(16) 3_667 . ?
P6 Cr3 P5 82.66(6) . . ?
P6 Cr3 P5 97.34(6) 3_667 . ?
C3 Cr3 P5 91.6(16) . 3_667 ?
C3 Cr3 P5 88.4(16) 3_667 3_667 ?
P6 Cr3 P5 97.34(6) . 3_667 ?
P6 Cr3 P5 82.66(6) 3_667 3_667 ?
P5 Cr3 P5 180.000(1) . 3_667 ?
C3 Cr3 Cl3 177.3(18) . 3_667 ?
C3 Cr3 Cl3 2.7(18) 3_667 3_667 ?
P6 Cr3 Cl3 93.7(4) . 3_667 ?
P6 Cr3 Cl3 86.3(4) 3_667 3_667 ?
P5 Cr3 Cl3 90.4(4) . 3_667 ?
P5 Cr3 Cl3 89.6(4) 3_667 3_667 ?
C3 Cr3 Cl3 2.7(18) . . ?
C3 Cr3 Cl3 177.3(19) 3_667 . ?
P6 Cr3 Cl3 86.3(4) . . ?
P6 Cr3 Cl3 93.7(4) 3_667 . ?
P5 Cr3 Cl3 89.6(4) . . ?
P5 Cr3 Cl3 90.4(4) 3_667 . ?
Cl3 Cr3 Cl3 180.0(8) 3_667 . ?
C4 Cr4 C4 180.000(5) 3_567 . ?
C4 Cr4 P7 89.6(5) 3_567 . ?
C4 Cr4 P7 90.4(5) . . ?
C4 Cr4 P7 90.4(5) 3_567 3_567 ?
C4 Cr4 P7 89.6(5) . 3_567 ?
P7 Cr4 P7 180.0 . 3_567 ?
C4 Cr4 P8 90.8(6) 3_567 3_567 ?
C4 Cr4 P8 89.2(6) . 3_567 ?
P7 Cr4 P8 82.34(6) . 3_567 ?
P7 Cr4 P8 97.66(6) 3_567 3_567 ?
C4 Cr4 P8 89.2(6) 3_567 . ?
C4 Cr4 P8 90.8(6) . . ?
P7 Cr4 P8 97.66(6) . . ?
P7 Cr4 P8 82.34(6) 3_567 . ?
P8 Cr4 P8 180.00(8) 3_567 . ?
C4 Cr4 Cl4 2.4(6) 3_567 3_567 ?
C4 Cr4 Cl4 177.6(6) . 3_567 ?
P7 Cr4 Cl4 92.02(11) . 3_567 ?
P7 Cr4 Cl4 87.98(11) 3_567 3_567 ?
P8 Cr4 Cl4 90.75(10) 3_567 3_567 ?
P8 Cr4 Cl4 89.25(10) . 3_567 ?
C4 Cr4 Cl4 177.6(6) 3_567 . ?
C4 Cr4 Cl4 2.4(6) . . ?
P7 Cr4 Cl4 87.98(11) . . ?
P7 Cr4 Cl4 92.02(11) 3_567 . ?
P8 Cr4 Cl4 89.25(10) 3_567 . ?
P8 Cr4 Cl4 90.75(10) . . ?
Cl4 Cr4 Cl4 180.000(1) 3_567 . ?
C69 P1 C43 106.8(5) . . ?
C69 P1 C76A 75.5(7) . . ?
C43 P1 C76A 112.0(6) . . ?
C69 P1 C76 102.5(6) . . ?
C43 P1 C76 93.2(5) . . ?
C76A P1 C76 29.4(6) . . ?
C69 P1 C69A 23.3(6) . . ?
C43 P1 C69A 95.4(7) . . ?
C76A P1 C69A 98.5(8) . . ?
C76 P1 C69A 124.2(7) . . ?
C69 P1 Cr1 121.7(4) . . ?
C43 P1 Cr1 121.7(3) . . ?
C76A P1 Cr1 110.0(6) . . ?
C76 P1 Cr1 104.9(4) . . ?
C69A P1 Cr1 116.3(6) . . ?
C87 P2 C67 100.1(4) . . ?
C87 P2 C31 101.8(5) . . ?
C67 P2 C31 102.2(5) . . ?
C87 P2 Cr1 121.1(3) . . ?
C67 P2 Cr1 119.2(3) . . ?
C31 P2 Cr1 109.6(3) . . ?
C98 P3 C79 100.8(4) . . ?
C98 P3 C12 104.7(4) . . ?
C79 P3 C12 100.0(4) . . ?
C98 P3 Cr2 118.8(2) . . ?
C79 P3 Cr2 121.2(3) . . ?
C12 P3 Cr2 108.9(2) . . ?
C10 P4 C9 101.1(3) . . ?
C10 P4 C11 104.2(4) . . ?
C9 P4 C11 101.1(4) . . ?
C10 P4 Cr2 118.0(2) . . ?
C9 P4 Cr2 122.4(2) . . ?
C11 P4 Cr2 107.5(2) . . ?
C14 P5 C13 102.0(4) . . ?
C14 P5 C17 101.5(4) . . ?
C13 P5 C17 103.0(4) . . ?
C14 P5 Cr3 119.9(2) . . ?
C13 P5 Cr3 118.4(3) . . ?
C17 P5 Cr3 109.6(2) . . ?
C15 P6 C16 103.3(4) . . ?
C15 P6 C18 102.6(4) . . ?
C16 P6 C18 101.2(4) . . ?
C15 P6 Cr3 116.9(3) . . ?
C16 P6 Cr3 122.4(3) . . ?
C18 P6 Cr3 107.7(2) . . ?
C20 P7 C19 103.5(5) . . ?
C20 P7 C24 101.8(5) . 3_567 ?
C19 P7 C24 100.0(5) . 3_567 ?
C20 P7 Cr4 118.9(3) . . ?
C19 P7 Cr4 122.2(3) . . ?
C24 P7 Cr4 107.1(3) 3_567 . ?
C21 P8 C22 100.6(4) . . ?
C21 P8 C23 101.3(4) . . ?
C22 P8 C23 103.4(4) . . ?
C21 P8 Cr4 119.7(2) . . ?
C22 P8 Cr4 119.1(3) . . ?
C23 P8 Cr4 110.2(2) . . ?
P1 C43 H1A 109.5 . . ?
P1 C43 H1B 109.5 . . ?
H1A C43 H1B 109.5 . . ?
P1 C43 H1C 109.5 . . ?
H1A C43 H1C 109.5 . . ?
H1B C43 H1C 109.5 . . ?
C69A C69 P1 89(2) . . ?
C69 C69A P1 67.5(18) . . ?
P2 C87 H3A 109.5 . . ?
P2 C87 H3B 109.5 . . ?
H3A C87 H3B 109.5 . . ?
P2 C87 H3C 109.5 . . ?
H3A C87 H3C 109.5 . . ?
H3B C87 H3C 109.5 . . ?
P2 C67 H4A 109.5 . . ?
P2 C67 H4B 109.5 . . ?
H4A C67 H4B 109.5 . . ?
P2 C67 H4C 109.5 . . ?
H4A C67 H4C 109.5 . . ?
H4B C67 H4C 109.5 . . ?
P3 C79 H7A 109.5 . . ?
P3 C79 H7B 109.5 . . ?
H7A C79 H7B 109.5 . . ?
P3 C79 H7C 109.5 . . ?
H7A C79 H7C 109.5 . . ?
H7B C79 H7C 109.5 . . ?
P3 C98 H8A 109.5 . . ?
P3 C98 H8B 109.5 . . ?
H8A C98 H8B 109.5 . . ?
P3 C98 H8C 109.5 . . ?
H8A C98 H8C 109.5 . . ?
H8B C98 H8C 109.5 . . ?
P4 C9 H9A 109.5 . . ?
P4 C9 H9B 109.5 . . ?
H9A C9 H9B 109.5 . . ?
P4 C9 H9C 109.5 . . ?
H9A C9 H9C 109.5 . . ?
H9B C9 H9C 109.5 . . ?
P4 C10 H10A 109.5 . . ?
P4 C10 H10B 109.5 . . ?
H10A C10 H10B 109.5 . . ?
P4 C10 H10C 109.5 . . ?
H10A C10 H10C 109.5 . . ?
H10B C10 H10C 109.5 . . ?
P5 C13 H13A 109.5 . . ?
P5 C13 H13B 109.5 . . ?
H13A C13 H13B 109.5 . . ?
P5 C13 H13C 109.5 . . ?
H13A C13 H13C 109.5 . . ?
H13B C13 H13C 109.5 . . ?
P5 C14 H14A 109.5 . . ?
P5 C14 H14B 109.5 . . ?
H14A C14 H14B 109.5 . . ?
P5 C14 H14C 109.5 . . ?
H14A C14 H14C 109.5 . . ?
H14B C14 H14C 109.5 . . ?
P6 C15 H15A 109.5 . . ?
P6 C15 H15B 109.5 . . ?
H15A C15 H15B 109.5 . . ?
P6 C15 H15C 109.5 . . ?
H15A C15 H15C 109.5 . . ?
H15B C15 H15C 109.5 . . ?
P6 C16 H16A 109.5 . . ?
P6 C16 H16B 109.5 . . ?
H16A C16 H16B 109.5 . . ?
P6 C16 H16C 109.5 . . ?
H16A C16 H16C 109.5 . . ?
H16B C16 H16C 109.5 . . ?
P7 C19 H19A 109.5 . . ?
P7 C19 H19B 109.5 . . ?
H19A C19 H19B 109.5 . . ?
P7 C19 H19C 109.5 . . ?
H19A C19 H19C 109.5 . . ?
H19B C19 H19C 109.5 . . ?
P7 C20 H20A 109.5 . . ?
P7 C20 H20B 109.5 . . ?
H20A C20 H20B 109.5 . . ?
P7 C20 H20C 109.5 . . ?
H20A C20 H20C 109.5 . . ?
H20B C20 H20C 109.5 . . ?
P8 C21 H21A 109.5 . . ?
P8 C21 H21B 109.5 . . ?
H21A C21 H21B 109.5 . . ?
P8 C21 H21C 109.5 . . ?
H21A C21 H21C 109.5 . . ?
H21B C21 H21C 109.5 . . ?
P8 C22 H22A 109.5 . . ?
P8 C22 H22B 109.5 . . ?
H22A C22 H22B 109.5 . . ?
P8 C22 H22C 109.5 . . ?
H22A C22 H22C 109.5 . . ?
H22B C22 H22C 109.5 . . ?
C76A C31 C76 39.5(8) 3_666 3_666 ?
C76A C31 P2 115.9(9) 3_666 . ?
C76 C31 P2 113.3(7) 3_666 . ?
C12 C11 P4 110.7(5) . . ?
C12 C11 H11A 109.5 . . ?
P4 C11 H11A 109.5 . . ?
C12 C11 H11B 109.5 . . ?
P4 C11 H11B 109.5 . . ?
H11A C11 H11B 108.1 . . ?
C11 C12 P3 111.4(5) . . ?
C11 C12 H12A 109.4 . . ?
P3 C12 H12A 109.4 . . ?
C11 C12 H12B 109.4 . . ?
P3 C12 H12B 109.4 . . ?
H12A C12 H12B 108.0 . . ?
C18 C17 P5 111.7(5) . . ?
C18 C17 H17A 109.3 . . ?
P5 C17 H17A 109.3 . . ?
C18 C17 H17B 109.3 . . ?
P5 C17 H17B 109.3 . . ?
H17A C17 H17B 107.9 . . ?
C17 C18 P6 109.4(5) . . ?
C17 C18 H18A 109.8 . . ?
P6 C18 H18A 109.8 . . ?
C17 C18 H18B 109.8 . . ?
P6 C18 H18B 109.8 . . ?
H18A C18 H18B 108.2 . . ?
C24 C23 P8 112.6(5) . . ?
C24 C23 H23A 109.1 . . ?
P8 C23 H23A 109.1 . . ?
C24 C23 H23B 109.1 . . ?
P8 C23 H23B 109.1 . . ?
H23A C23 H23B 107.8 . . ?
C23 C24 P7 112.8(6) . 3_567 ?
C23 C24 H24A 109.0 . . ?
P7 C24 H24A 109.0 3_567 . ?
C23 C24 H24B 109.0 . . ?
P7 C24 H24B 109.0 3_567 . ?
H24A C24 H24B 107.8 . . ?
N50 C50 C54 178.9(10) . . ?
N51 C51 C55 179.1(9) . . ?
N52 C52 C56 178.8(10) . . ?
N53 C53 C57 178.1(11) . . ?
C50 C54 H54A 109.5 . . ?
C50 C54 H54B 109.5 . . ?
H54A C54 H54B 109.5 . . ?
C50 C54 H54C 109.5 . . ?
H54A C54 H54C 109.5 . . ?
H54B C54 H54C 109.5 . . ?
C51 C55 H55A 109.5 . . ?
C51 C55 H55B 109.5 . . ?
H55A C55 H55B 109.5 . . ?
C51 C55 H55C 109.5 . . ?
H55A C55 H55C 109.5 . . ?
H55B C55 H55C 109.5 . . ?
C52 C56 H56A 109.5 . . ?
C52 C56 H56B 109.5 . . ?
H56A C56 H56B 109.5 . . ?
C52 C56 H56C 109.5 . . ?
H56A C56 H56C 109.5 . . ?
H56B C56 H56C 109.5 . . ?
C53 C57 H57A 109.5 . . ?
C53 C57 H57B 109.5 . . ?
H57A C57 H57B 109.5 . . ?
C53 C57 H57C 109.5 . . ?
H57A C57 H57C 109.5 . . ?
H57B C57 H57C 109.5 . . ?
N2 Cl2 Cr2 164.7(14) . . ?
N1 Cl1 Cr1 170.2(14) . . ?
N4 Cl4 Cr4 173.6(10) . . ?
N3 Cl3 Cr3 171.7(16) . . ?
Cl4 N4 C4 6.2(10) . . ?
Cl1 N1 C1 10(2) . . ?
Cl3 N3 C3 7(3) . . ?
Cl2 N2 C2 14(2) . . ?
C76A C76 C31 69.2(14) . 3_666 ?
C76A C76 P1 69.9(13) . . ?
C31 C76 P1 109.9(8) 3_666 . ?
C76 C76A C31 71.3(14) . 3_666 ?
C76 C76A P1 80.6(14) . . ?
C31 C76A P1 116.0(11) 3_666 . ?
N1 C1 Cr1 176(3) . . ?
N2 C2 Cr2 175(3) . . ?
N3 C3 Cr3 178(5) . . ?
N4 C4 Cr4 176.9(16) . . ?

loop_
_geom_bond_atom_site_label_1
_geom_bond_atom_site_label_2
_geom_bond_distance
_geom_bond_site_symmetry_2
_geom_bond_publ_flag
Cr1 C1 2.02(3) . ?
Cr1 C1 2.02(3) 3_666 ?
Cr1 P2 2.3486(17) 3_666 ?
Cr1 P2 2.3486(17) . ?
Cr1 P1 2.3508(16) 3_666 ?
Cr1 P1 2.3508(16) . ?
Cr1 Cl1 2.434(9) 3_666 ?
Cr1 Cl1 2.434(9) . ?
Cr2 C2 2.05(4) 3_566 ?
Cr2 C2 2.05(4) . ?
Cr2 P4 2.3559(15) 3_566 ?
Cr2 P4 2.3559(15) . ?
Cr2 P3 2.3637(15) 3_566 ?
Cr2 P3 2.3637(15) . ?
Cr2 Cl2 2.425(10) 3_566 ?
Cr2 Cl2 2.425(10) . ?
Cr3 C3 2.01(4) . ?
Cr3 C3 2.01(4) 3_667 ?
Cr3 P6 2.3476(16) . ?
Cr3 P6 2.3476(16) 3_667 ?
Cr3 P5 2.3617(16) . ?
Cr3 P5 2.3617(16) 3_667 ?
Cr3 Cl3 2.439(10) 3_667 ?
Cr3 Cl3 2.439(10) . ?
Cr4 C4 1.967(17) 3_567 ?
Cr4 C4 1.967(17) . ?
Cr4 P7 2.3514(16) . ?
Cr4 P7 2.3514(16) 3_567 ?
Cr4 P8 2.3628(16) 3_567 ?
Cr4 P8 2.3628(16) . ?
Cr4 Cl4 2.447(6) 3_567 ?
Cr4 Cl4 2.447(6) . ?
P1 C69 1.794(13) . ?
P1 C43 1.805(8) . ?
P1 C76A 1.834(18) . ?
P1 C76 1.926(13) . ?
P1 C69A 1.94(2) . ?
P2 C87 1.818(7) . ?
P2 C67 1.821(8) . ?
P2 C31 1.854(8) . ?
P3 C98 1.799(7) . ?
P3 C79 1.824(8) . ?
P3 C12 1.849(7) . ?
P4 C10 1.818(7) . ?
P4 C9 1.837(7) . ?
P4 C11 1.841(7) . ?
P5 C14 1.821(7) . ?
P5 C13 1.823(7) . ?
P5 C17 1.840(7) . ?
P6 C15 1.813(8) . ?
P6 C16 1.820(7) . ?
P6 C18 1.841(7) . ?
P7 C20 1.775(9) . ?
P7 C19 1.798(8) . ?
P7 C24 1.849(8) 3_567 ?
P8 C21 1.820(7) . ?
P8 C22 1.824(7) . ?
P8 C23 1.842(7) . ?
C43 H1A 0.9600 . ?
C43 H1B 0.9600 . ?
C43 H1C 0.9600 . ?
C69 C69A 0.77(2) . ?
C87 H3A 0.9600 . ?
C87 H3B 0.9600 . ?
C87 H3C 0.9600 . ?
C67 H4A 0.9600 . ?
C67 H4B 0.9600 . ?
C67 H4C 0.9600 . ?
C79 H7A 0.9600 . ?
C79 H7B 0.9600 . ?
C79 H7C 0.9600 . ?
C98 H8A 0.9600 . ?
C98 H8B 0.9600 . ?
C98 H8C 0.9600 . ?
C9 H9A 0.9600 . ?
C9 H9B 0.9600 . ?
C9 H9C 0.9600 . ?
C10 H10A 0.9600 . ?
C10 H10B 0.9600 . ?
C10 H10C 0.9600 . ?
C13 H13A 0.9600 . ?
C13 H13B 0.9600 . ?
C13 H13C 0.9600 . ?
C14 H14A 0.9600 . ?
C14 H14B 0.9600 . ?
C14 H14C 0.9600 . ?
C15 H15A 0.9600 . ?
C15 H15B 0.9600 . ?
C15 H15C 0.9600 . ?
C16 H16A 0.9600 . ?
C16 H16B 0.9600 . ?
C16 H16C 0.9600 . ?
C19 H19A 0.9600 . ?
C19 H19B 0.9600 . ?
C19 H19C 0.9600 . ?
C20 H20A 0.9600 . ?
C20 H20B 0.9600 . ?
C20 H20C 0.9600 . ?
C21 H21A 0.9600 . ?
C21 H21B 0.9600 . ?
C21 H21C 0.9600 . ?
C22 H22A 0.9600 . ?
C22 H22B 0.9600 . ?
C22 H22C 0.9600 . ?
C31 C76A 1.410(19) 3_666 ?
C31 C76 1.428(15) 3_666 ?
C11 C12 1.491(11) . ?
C11 H11A 0.9700 . ?
C11 H11B 0.9700 . ?
C12 H12A 0.9700 . ?
C12 H12B 0.9700 . ?
C17 C18 1.513(10) . ?
C17 H17A 0.9700 . ?
C17 H17B 0.9700 . ?
C18 H18A 0.9700 . ?
C18 H18B 0.9700 . ?
C23 C24 1.446(11) . ?
C23 H23A 0.9700 . ?
C23 H23B 0.9700 . ?
C24 P7 1.849(8) 3_567 ?
C24 H24A 0.9700 . ?
C24 H24B 0.9700 . ?
C50 N50 1.136(11) . ?
C50 C54 1.449(12) . ?
C51 N51 1.130(11) . ?
C51 C55 1.464(12) . ?
C52 N52 1.123(11) . ?
C52 C56 1.446(12) . ?
C53 N53 1.141(11) . ?
C53 C57 1.438(12) . ?
C54 H54A 0.9600 . ?
C54 H54B 0.9600 . ?
C54 H54C 0.9600 . ?
C55 H55A 0.9600 . ?
C55 H55B 0.9600 . ?
C55 H55C 0.9600 . ?
C56 H56A 0.9600 . ?
C56 H56B 0.9600 . ?
C56 H56C 0.9600 . ?
C57 H57A 0.9600 . ?
C57 H57B 0.9600 . ?
C57 H57C 0.9600 . ?
Cl2 N2 0.738(14) . ?
Cl1 N1 0.731(14) . ?
Cl4 N4 0.761(11) . ?
Cl3 N3 0.769(17) . ?
N4 C4 1.238(17) . ?
N1 C1 1.14(4) . ?
N3 C3 1.19(4) . ?
N2 C2 1.10(4) . ?
C76 C76A 0.960(19) . ?
C76 C31 1.428(15) 3_666 ?
C76A C31 1.410(19) 3_666 ?
